data_4087499
loop_
_publ_author_name
'Coe, Benjamin J.'
'Foxon, Simon P.'
'Pilkington, Rachel A.'
'S\'anchez, Sergio'
'Whittaker, Daniel'
'Clays, Koen'
'Depotter, Griet'
'Brunschwig, Bruce S.'

_publ_section_title
;
 Nonlinear Optical Chromophores with Two Ferrocenyl, Octamethylferrocenyl,
 or 4-(Diphenylamino)phenyl Groups Attached to Rhenium(I) or Zinc(II)
 Centers
;
_journal_issue 9
_journal_name_full Organometallics
_journal_page_first 1701
_journal_paper_doi 10.1021/acs.organomet.5b00193
_journal_volume 34
_journal_year 2015
_chemical_formula_moiety 'C50 H60 Cl2 Fe2 N2 Zn'
_chemical_formula_sum 'C50 H60 Cl2 Fe2 N2 Zn'
_chemical_formula_weight 936.97
_space_group_crystal_system monoclinic
_space_group_IT_number 14
_space_group_name_Hall '-P 2ybc'
_space_group_name_H-M_alt 'P 1 21/c 1'
_atom_sites_solution_hydrogens geom
_atom_sites_solution_primary direct
_atom_sites_solution_secondary difmap
_audit_creation_date 2012-06-15
_audit_creation_method
;
  Olex2 1.1
  (compiled 2011.11.01 svn.r2039, GUI svn.r3906)
;
_cell_angle_alpha 90.00
_cell_angle_beta 95.290(15)
_cell_angle_gamma 90.00
_cell_formula_units_Z 4
_cell_length_a 17.267(3)
_cell_length_b 15.009(3)
_cell_length_c 17.570(4)
_cell_measurement_reflns_used 631
_cell_measurement_temperature 100
_cell_measurement_theta_max 47.791
_cell_measurement_theta_min 4.526
_cell_volume 4534.1(16)
_computing_molecular_graphics
;
O. V. Dolomanov, L. J. Bourhis, R. J. Gildea, J. A. K. Howard and H. Puschmann,
OLEX2: a complete structure solution, refinement and analysis program.
J. Appl. Cryst. (2009). 42, 339-341.
;
_computing_publication_material
;
O. V. Dolomanov, L. J. Bourhis, R. J. Gildea, J. A. K. Howard and H. Puschmann,
OLEX2: a complete structure solution, refinement and analysis program.
J. Appl. Cryst. (2009). 42, 339-341.
;
_computing_structure_refinement
;
XL, G.M. Sheldrick, Acta Cryst.
(2008). A64, 112-122
;
_computing_structure_solution 'SHELXS-97 (Sheldrick, 1990)'
_diffrn_ambient_temperature 100
_diffrn_measured_fraction_theta_full 0.974
_diffrn_measured_fraction_theta_max 0.974
_diffrn_measurement_device_type 'Bruker SMART APEX-2 CCD area detector'
_diffrn_measurement_method '\w and \f scans'
_diffrn_radiation_monochromator graphite
_diffrn_radiation_type CuK\a
_diffrn_radiation_wavelength 1.54178
_diffrn_reflns_av_R_equivalents 0.2028
_diffrn_reflns_av_unetI/netI 0.2396
_diffrn_reflns_limit_h_max 17
_diffrn_reflns_limit_h_min -15
_diffrn_reflns_limit_k_max 14
_diffrn_reflns_limit_k_min -14
_diffrn_reflns_limit_l_max 17
_diffrn_reflns_limit_l_min -17
_diffrn_reflns_number 12349
_diffrn_reflns_theta_full 50.43
_diffrn_reflns_theta_max 50.43
_diffrn_reflns_theta_min 3.88
_diffrn_source 'micro-focus sealed tube'
_diffrn_source_current 0.65
_diffrn_source_power 0.02925
_diffrn_source_voltage 45.0
_exptl_absorpt_coefficient_mu 7.027
_exptl_absorpt_correction_T_max 0.7500
_exptl_absorpt_correction_T_min 0.5145
_exptl_absorpt_correction_type multi-scan
_exptl_absorpt_process_details
;
SADABS-2008/1 (Bruker,2008) was used for absorption correction.
R(int) was 0.1221 before and 0.0788 after correction.
The Ratio of minimum to maximum transmission is 0.6860.
The \l/2 correction factor is 0.0000.
;
_exptl_crystal_colour 'clear blue'
_exptl_crystal_colour_lustre clear
_exptl_crystal_colour_primary blue
_exptl_crystal_density_diffrn 1.373
_exptl_crystal_density_method 'not measured'
_exptl_crystal_description plate
_exptl_crystal_F_000 1960
_exptl_crystal_size_max 0.05
_exptl_crystal_size_mid 0.02
_exptl_crystal_size_min 0.01
_refine_diff_density_max 0.735
_refine_diff_density_min -0.620
_refine_diff_density_rms 0.138
_refine_ls_extinction_coef 0.00012(8)
_refine_ls_extinction_expression Fc^*^=kFc[1+0.001xFc^2^\l^3^/sin(2\q)]^-1/4^
_refine_ls_extinction_method SHELXL
_refine_ls_goodness_of_fit_ref 0.979
_refine_ls_hydrogen_treatment constr
_refine_ls_matrix_type full
_refine_ls_number_parameters 447
_refine_ls_number_reflns 4620
_refine_ls_number_restraints 391
_refine_ls_restrained_S_all 0.938
_refine_ls_R_factor_all 0.1952
_refine_ls_R_factor_gt 0.0833
_refine_ls_shift/su_max 0.033
_refine_ls_shift/su_mean 0.002
_refine_ls_structure_factor_coef Fsqd
_refine_ls_weighting_details 'calc w=1/[\s^2^(Fo^2^)+(0.0949P)^2^+0.0000P] where P=(Fo^2^+2Fc^2^)/3'
_refine_ls_weighting_scheme calc
_refine_ls_wR_factor_gt 0.1755
_refine_ls_wR_factor_ref 0.2383
_reflns_number_gt 2217
_reflns_number_total 4620
_reflns_threshold_expression >2sigma(I)
_cod_data_source_file om5b00193_si_003.cif
_cod_data_source_block 2
_cod_original_cell_volume 4534.2(16)
_cod_database_code 4087499

loop_
_space_group_symop_id
_space_group_symop_operation_xyz
1 'x, y, z'
2 '-x, y+1/2, -z+1/2'
3 '-x, -y, -z'
4 'x, -y-1/2, z-1/2'

loop_
_atom_site_label
_atom_site_type_symbol
_atom_site_fract_x
_atom_site_fract_y
_atom_site_fract_z
_atom_site_U_iso_or_equiv
_atom_site_adp_type
_atom_site_occupancy
_atom_site_symmetry_multiplicity
_atom_site_calc_flag
_atom_site_refinement_flags
Zn1 Zn 0.90526(9) 0.86188(13) 0.83957(10) 0.0268(6) Uani 1 1 d .
Fe1 Fe 0.77983(12) 1.17857(15) 0.36089(13) 0.0275(7) Uani 1 1 d .
Fe2 Fe 1.39916(11) 1.22390(16) 0.93586(13) 0.0284(7) Uani 1 1 d .
Cl1 Cl 0.80189(18) 0.9274(3) 0.8796(2) 0.0347(11) Uani 1 1 d .
Cl2 Cl 0.92374(18) 0.7203(2) 0.8694(2) 0.0353(11) Uani 1 1 d .
N2 N 0.9993(5) 0.9450(8) 0.8562(6) 0.026(2) Uani 1 1 d U
C1 C 0.9628(7) 0.9717(9) 0.7210(8) 0.0251(11) Uani 1 1 d U
N1 N 0.9117(6) 0.9031(7) 0.7296(6) 0.026(2) Uani 1 1 d U
C25 C 0.6171(7) 1.1776(10) 0.2572(8) 0.0352(15) Uani 1 1 d U
H25A H 0.6441 1.1975 0.2136 0.053 Uiso 1 1 calc R
H25B H 0.5662 1.2067 0.2557 0.053 Uiso 1 1 calc R
H25C H 0.6101 1.1128 0.2547 0.053 Uiso 1 1 calc R
C26 C 1.0112(7) 0.9934(9) 0.7934(8) 0.0251(11) Uani 1 1 d U
C5 C 0.8636(7) 0.8830(9) 0.6677(7) 0.0251(11) Uani 1 1 d U
H5 H 0.8266 0.8370 0.6725 0.030 Uiso 1 1 calc R
C4 C 0.8639(7) 0.9243(9) 0.5976(8) 0.0251(11) Uani 1 1 d U
H4 H 0.8292 0.9059 0.5554 0.030 Uiso 1 1 calc R
C3 C 0.9166(7) 0.9939(9) 0.5900(7) 0.0251(11) Uani 1 1 d U
C2 C 0.9663(7) 1.0160(9) 0.6550(7) 0.0251(11) Uani 1 1 d U
H2 H 1.0028 1.0629 0.6523 0.030 Uiso 1 1 calc R
C6 C 0.9188(7) 1.0473(10) 0.5206(8) 0.035(4) Uani 1 1 d U
H6 H 0.9559 1.0940 0.5218 0.042 Uiso 1 1 calc R
C7 C 0.8727(7) 1.0360(10) 0.4550(8) 0.032(4) Uani 1 1 d U
H7 H 0.8390 0.9858 0.4530 0.038 Uiso 1 1 calc R
C8 C 0.8686(7) 1.0908(10) 0.3881(8) 0.024(3) Uani 1 1 d U
C12 C 0.8222(7) 1.0674(10) 0.3195(8) 0.029(3) Uani 1 1 d U
C19 C 0.7037(7) 1.2843(11) 0.3502(8) 0.0350(14) Uani 1 1 d U
C18 C 0.6651(8) 1.2020(10) 0.3311(8) 0.0350(14) Uani 1 1 d U
C21 C 0.7198(8) 1.1920(10) 0.4561(8) 0.0350(14) Uani 1 1 d U
C20 C 0.7384(7) 1.2785(11) 0.4275(8) 0.0350(14) Uani 1 1 d U
C23 C 0.7830(7) 1.3491(10) 0.4699(8) 0.0351(15) Uani 1 1 d U
H23A H 0.8212 1.3220 0.5077 0.053 Uiso 1 1 calc R
H23B H 0.7475 1.3868 0.4961 0.053 Uiso 1 1 calc R
H23C H 0.8099 1.3854 0.4342 0.053 Uiso 1 1 calc R
C22 C 0.7438(7) 1.1575(10) 0.5362(7) 0.0350(15) Uani 1 1 d U
H22A H 0.7353 1.0930 0.5377 0.053 Uiso 1 1 calc R
H22B H 0.7125 1.1868 0.5727 0.053 Uiso 1 1 calc R
H22C H 0.7989 1.1705 0.5498 0.053 Uiso 1 1 calc R
C24 C 0.7040(7) 1.3640(10) 0.2987(8) 0.0351(15) Uani 1 1 d U
H24A H 0.7532 1.3964 0.3091 0.053 Uiso 1 1 calc R
H24B H 0.6606 1.4033 0.3080 0.053 Uiso 1 1 calc R
H24C H 0.6986 1.3444 0.2452 0.053 Uiso 1 1 calc R
C11 C 0.8273(7) 1.1366(11) 0.2646(7) 0.033(3) Uani 1 1 d U
C14 C 0.7926(7) 1.1376(11) 0.1830(7) 0.033(3) Uani 1 1 d U
H14A H 0.7534 1.0905 0.1754 0.050 Uiso 1 1 calc R
H14B H 0.8336 1.1275 0.1490 0.050 Uiso 1 1 calc R
H14C H 0.7681 1.1956 0.1715 0.050 Uiso 1 1 calc R
C10 C 0.8738(8) 1.2036(10) 0.3027(8) 0.031(3) Uani 1 1 d U
C15 C 0.8962(7) 1.2904(10) 0.2628(8) 0.031(3) Uani 1 1 d U
H15A H 0.8586 1.3021 0.2187 0.047 Uiso 1 1 calc R
H15B H 0.9483 1.2840 0.2455 0.047 Uiso 1 1 calc R
H15C H 0.8960 1.3402 0.2989 0.047 Uiso 1 1 calc R
C9 C 0.8982(7) 1.1772(10) 0.3775(8) 0.028(3) Uani 1 1 d U
C16 C 0.9527(7) 1.2313(9) 0.4307(8) 0.028(3) Uani 1 1 d U
H16A H 0.9479 1.2944 0.4167 0.042 Uiso 1 1 calc R
H16B H 1.0062 1.2116 0.4268 0.042 Uiso 1 1 calc R
H16C H 0.9394 1.2233 0.4833 0.042 Uiso 1 1 calc R
C13 C 0.7782(7) 0.9791(9) 0.3054(8) 0.030(3) Uani 1 1 d U
H13A H 0.7477 0.9667 0.3485 0.044 Uiso 1 1 calc R
H13B H 0.8156 0.9308 0.3005 0.044 Uiso 1 1 calc R
H13C H 0.7434 0.9835 0.2583 0.044 Uiso 1 1 calc R
C27 C 1.0673(6) 1.0610(9) 0.7968(7) 0.0251(11) Uani 1 1 d U
H27 H 1.0740 1.0951 0.7523 0.030 Uiso 1 1 calc R
C28 C 1.1139(7) 1.0789(10) 0.8645(8) 0.0251(11) Uani 1 1 d U
C31 C 1.1737(6) 1.1472(9) 0.8617(8) 0.023(3) Uani 1 1 d U
H31 H 1.1789 1.1738 0.8133 0.028 Uiso 1 1 calc R
C32 C 1.2231(7) 1.1767(9) 0.9219(8) 0.023(3) Uani 1 1 d U
H32 H 1.2176 1.1511 0.9705 0.027 Uiso 1 1 calc R
C33 C 1.2835(7) 1.2440(9) 0.9177(7) 0.020(3) Uani 1 1 d U
C37 C 1.3220(8) 1.2744(10) 0.8522(8) 0.029(3) Uani 1 1 d U
C36 C 1.3735(8) 1.3415(11) 0.8800(9) 0.043(3) Uani 1 1 d U
C35 C 1.3694(8) 1.3536(10) 0.9597(8) 0.036(3) Uani 1 1 d U
C34 C 1.3139(7) 1.2922(10) 0.9832(8) 0.031(3) Uani 1 1 d U
C41 C 1.2868(7) 1.2857(10) 1.0616(7) 0.031(3) Uani 1 1 d U
H41A H 1.2822 1.2228 1.0756 0.047 Uiso 1 1 calc R
H41B H 1.2361 1.3148 1.0621 0.047 Uiso 1 1 calc R
H41C H 1.3245 1.3152 1.0984 0.047 Uiso 1 1 calc R
C40 C 1.4126(7) 1.4219(10) 1.0064(8) 0.037(3) Uani 1 1 d U
H40A H 1.4186 1.4027 1.0599 0.055 Uiso 1 1 calc R
H40B H 1.3840 1.4783 1.0022 0.055 Uiso 1 1 calc R
H40C H 1.4641 1.4301 0.9881 0.055 Uiso 1 1 calc R
C38 C 1.3069(7) 1.2440(10) 0.7711(7) 0.029(3) Uani 1 1 d U
H38A H 1.3513 1.2597 0.7429 0.043 Uiso 1 1 calc R
H38B H 1.2599 1.2731 0.7474 0.043 Uiso 1 1 calc R
H38C H 1.2996 1.1792 0.7699 0.043 Uiso 1 1 calc R
C46 C 1.4620(9) 1.1275(12) 0.8864(10) 0.049(3) Uani 1 1 d U
C42 C 1.5110(8) 1.1943(10) 0.9223(9) 0.041(4) Uani 1 1 d U
H42 H 1.5457 1.2310 0.8974 0.049 Uiso 1 1 calc R
C43 C 1.5004(8) 1.1974(11) 0.9994(10) 0.045(3) Uani 1 1 d U
C44 C 1.4452(8) 1.1325(13) 1.0141(10) 0.053(3) Uani 1 1 d U
C49 C 1.4181(8) 1.1044(12) 1.0896(9) 0.053(3) Uani 1 1 d U
H49A H 1.4228 1.1547 1.1253 0.080 Uiso 1 1 calc R
H49B H 1.4504 1.0549 1.1106 0.080 Uiso 1 1 calc R
H49C H 1.3637 1.0852 1.0820 0.080 Uiso 1 1 calc R
C45 C 1.4200(8) 1.0911(11) 0.9448(12) 0.057(3) Uani 1 1 d U
C29 C 1.1020(7) 1.0262(9) 0.9274(8) 0.0251(11) Uani 1 1 d U
H29 H 1.1339 1.0341 0.9740 0.030 Uiso 1 1 calc R
C30 C 1.0455(6) 0.9639(9) 0.9227(8) 0.0251(11) Uani 1 1 d U
H30 H 1.0370 0.9313 0.9675 0.030 Uiso 1 1 calc R
C39 C 1.4222(7) 1.3986(11) 0.8308(8) 0.043(3) Uani 1 1 d U
H39A H 1.4744 1.4063 0.8569 0.064 Uiso 1 1 calc R
H39B H 1.3975 1.4570 0.8225 0.064 Uiso 1 1 calc R
H39C H 1.4260 1.3692 0.7815 0.064 Uiso 1 1 calc R
C50 C 1.5458(7) 1.2548(11) 1.0589(9) 0.045(3) Uani 1 1 d U
H50A H 1.5632 1.3091 1.0347 0.068 Uiso 1 1 calc R
H50B H 1.5912 1.2216 1.0814 0.068 Uiso 1 1 calc R
H50C H 1.5125 1.2706 1.0990 0.068 Uiso 1 1 calc R
C48 C 1.3644(8) 1.0131(10) 0.9335(11) 0.057(3) Uani 1 1 d U
H48A H 1.3209 1.0217 0.9648 0.086 Uiso 1 1 calc R
H48B H 1.3918 0.9578 0.9488 0.086 Uiso 1 1 calc R
H48C H 1.3446 1.0093 0.8795 0.086 Uiso 1 1 calc R
C47 C 1.4575(8) 1.1006(11) 0.8002(9) 0.049(3) Uani 1 1 d U
H47A H 1.4046 1.0809 0.7833 0.074 Uiso 1 1 calc R
H47B H 1.4941 1.0520 0.7935 0.074 Uiso 1 1 calc R
H47C H 1.4709 1.1521 0.7697 0.074 Uiso 1 1 calc R
C17 C 0.6754(7) 1.1474(11) 0.3958(8) 0.0350(14) Uani 1 1 d U
H17 H 0.6553 1.0886 0.3989 0.042 Uiso 1 1 calc R

loop_
_atom_site_aniso_label
_atom_site_aniso_U_11
_atom_site_aniso_U_22
_atom_site_aniso_U_33
_atom_site_aniso_U_23
_atom_site_aniso_U_13
_atom_site_aniso_U_12
Zn1 0.0161(11) 0.0336(14) 0.0296(12) -0.0003(10) -0.0032(8) -0.0027(9)
Fe1 0.0178(13) 0.0333(16) 0.0308(14) -0.0032(12) -0.0012(11) 0.0009(11)
Fe2 0.0116(13) 0.0352(17) 0.0369(15) 0.0021(13) -0.0063(11) 0.0007(11)
Cl1 0.023(2) 0.039(3) 0.041(2) 0.001(2) -0.0026(18) 0.0001(17)
Cl2 0.026(2) 0.034(3) 0.046(2) 0.001(2) 0.0028(18) 0.0042(18)
N2 0.010(4) 0.036(6) 0.031(5) -0.006(4) 0.000(4) -0.002(4)
C1 0.012(2) 0.032(3) 0.030(2) -0.001(2) -0.001(2) 0.0012(19)
N1 0.010(4) 0.036(6) 0.031(5) -0.006(4) 0.000(4) -0.002(4)
C25 0.021(3) 0.048(4) 0.036(3) 0.001(3) 0.003(2) 0.009(3)
C26 0.012(2) 0.032(3) 0.030(2) -0.001(2) -0.001(2) 0.0012(19)
C5 0.012(2) 0.032(3) 0.030(2) -0.001(2) -0.001(2) 0.0012(19)
C4 0.012(2) 0.032(3) 0.030(2) -0.001(2) -0.001(2) 0.0012(19)
C3 0.012(2) 0.032(3) 0.030(2) -0.001(2) -0.001(2) 0.0012(19)
C2 0.012(2) 0.032(3) 0.030(2) -0.001(2) -0.001(2) 0.0012(19)
C6 0.011(8) 0.046(11) 0.048(9) 0.005(8) 0.003(7) -0.005(7)
C7 0.016(8) 0.042(11) 0.037(9) -0.009(7) 0.001(7) 0.005(7)
C8 0.016(8) 0.031(9) 0.024(8) -0.009(7) -0.008(6) 0.007(6)
C12 0.028(6) 0.024(7) 0.037(6) -0.010(5) 0.006(5) 0.007(5)
C19 0.021(3) 0.048(4) 0.036(3) 0.001(3) 0.004(2) 0.010(3)
C18 0.021(3) 0.048(4) 0.036(3) 0.001(3) 0.004(2) 0.010(3)
C21 0.021(3) 0.048(4) 0.036(3) 0.001(3) 0.004(2) 0.010(3)
C20 0.021(3) 0.048(4) 0.036(3) 0.001(3) 0.004(2) 0.010(3)
C23 0.021(3) 0.048(4) 0.036(3) 0.001(3) 0.004(2) 0.009(3)
C22 0.021(3) 0.048(4) 0.036(3) 0.001(3) 0.004(2) 0.009(3)
C24 0.021(3) 0.048(4) 0.036(3) 0.001(3) 0.004(2) 0.010(3)
C11 0.026(6) 0.052(7) 0.022(5) 0.009(5) 0.001(5) 0.007(5)
C14 0.026(6) 0.052(7) 0.022(5) 0.009(5) 0.001(5) 0.007(5)
C10 0.026(6) 0.040(8) 0.028(6) 0.011(5) -0.002(5) -0.002(5)
C15 0.026(6) 0.040(8) 0.028(6) 0.011(5) -0.002(5) -0.002(5)
C9 0.026(6) 0.024(6) 0.032(6) 0.006(5) -0.009(5) 0.002(5)
C16 0.026(6) 0.025(6) 0.032(6) 0.006(5) -0.009(5) 0.002(5)
C13 0.028(6) 0.024(7) 0.037(6) -0.010(5) 0.006(5) 0.007(5)
C27 0.012(2) 0.032(3) 0.030(2) -0.001(2) -0.001(2) 0.0012(19)
C28 0.012(2) 0.032(3) 0.030(2) -0.001(2) -0.001(2) 0.0012(19)
C31 0.009(7) 0.026(9) 0.036(8) 0.005(7) 0.010(6) 0.003(6)
C32 0.015(8) 0.027(9) 0.026(8) 0.000(7) 0.005(6) 0.003(6)
C33 0.012(7) 0.015(9) 0.031(8) -0.001(6) -0.004(6) 0.000(6)
C37 0.028(6) 0.031(7) 0.027(6) 0.004(5) 0.004(5) 0.003(5)
C36 0.022(7) 0.056(9) 0.048(7) 0.006(6) -0.003(5) -0.012(5)
C35 0.026(6) 0.041(8) 0.042(7) -0.007(6) 0.005(5) -0.014(5)
C34 0.017(6) 0.039(8) 0.037(6) -0.001(6) -0.004(5) -0.005(5)
C41 0.017(6) 0.039(8) 0.037(6) -0.001(6) -0.004(5) -0.005(5)
C40 0.026(6) 0.042(8) 0.042(7) -0.007(6) 0.005(5) -0.014(5)
C38 0.028(6) 0.031(7) 0.027(6) 0.004(5) 0.004(5) 0.003(5)
C46 0.033(7) 0.054(8) 0.060(8) -0.014(7) -0.002(6) 0.021(6)
C42 0.023(9) 0.039(11) 0.059(10) -0.014(9) -0.005(8) 0.008(7)
C43 0.017(6) 0.054(9) 0.060(7) -0.005(7) -0.014(5) 0.004(5)
C44 0.026(6) 0.066(9) 0.066(8) 0.031(7) 0.002(6) 0.013(6)
C49 0.027(6) 0.066(9) 0.067(8) 0.031(7) 0.002(6) 0.013(6)
C45 0.024(7) 0.035(8) 0.110(9) 0.004(7) -0.009(6) -0.004(5)
C29 0.012(2) 0.032(3) 0.030(2) -0.001(2) -0.001(2) 0.0012(19)
C30 0.012(2) 0.032(3) 0.030(2) -0.001(2) -0.001(2) 0.0012(19)
C39 0.022(7) 0.056(9) 0.049(7) 0.006(6) -0.003(5) -0.012(5)
C50 0.017(6) 0.055(9) 0.060(7) -0.005(7) -0.014(5) 0.004(5)
C48 0.024(7) 0.035(8) 0.110(9) 0.004(7) -0.009(6) -0.004(5)
C47 0.033(7) 0.054(8) 0.060(8) -0.013(7) -0.002(6) 0.021(6)
C17 0.021(3) 0.048(4) 0.036(3) 0.001(3) 0.004(2) 0.010(3)

loop_
_atom_type_symbol
_atom_type_description
_atom_type_scat_dispersion_real
_atom_type_scat_dispersion_imag
_atom_type_scat_source
C C 0.0181 0.0091 'International Tables Vol C Tables 4.2.6.8 and 6.1.1.4'
H H 0.0000 0.0000 'International Tables Vol C Tables 4.2.6.8 and 6.1.1.4'
Cl Cl 0.3639 0.7018 'International Tables Vol C Tables 4.2.6.8 and 6.1.1.4'
Fe Fe -1.1336 3.1974 'International Tables Vol C Tables 4.2.6.8 and 6.1.1.4'
N N 0.0311 0.0180 'International Tables Vol C Tables 4.2.6.8 and 6.1.1.4'
Zn Zn -1.5491 0.6778 'International Tables Vol C Tables 4.2.6.8 and 6.1.1.4'

loop_
_geom_angle_atom_site_label_1
_geom_angle_atom_site_label_2
_geom_angle_atom_site_label_3
_geom_angle
Cl2 Zn1 Cl1 117.17(16)
N2 Zn1 Cl1 109.7(3)
N2 Zn1 Cl2 117.2(3)
N1 Zn1 Cl1 106.4(3)
N1 Zn1 Cl2 119.9(3)
N1 Zn1 N2 80.7(4)
C8 Fe1 C19 167.7(6)
C8 Fe1 C21 107.2(6)
C8 Fe1 C20 128.7(5)
C8 Fe1 C11 69.3(5)
C12 Fe1 C8 41.5(5)
C12 Fe1 C19 150.2(5)
C12 Fe1 C18 115.7(6)
C12 Fe1 C21 127.6(6)
C12 Fe1 C20 166.9(6)
C12 Fe1 C11 41.4(5)
C12 Fe1 C10 68.5(6)
C12 Fe1 C9 69.3(6)
C12 Fe1 C17 106.7(6)
C19 Fe1 C21 68.5(6)
C19 Fe1 C20 40.7(5)
C18 Fe1 C8 149.7(6)
C18 Fe1 C19 40.9(5)
C18 Fe1 C21 68.9(6)
C18 Fe1 C20 69.0(6)
C18 Fe1 C11 107.1(5)
C18 Fe1 C9 168.4(6)
C21 Fe1 C20 40.8(5)
C11 Fe1 C19 117.6(6)
C11 Fe1 C21 166.6(6)
C11 Fe1 C20 151.2(6)
C10 Fe1 C8 67.7(6)
C10 Fe1 C19 110.1(6)
C10 Fe1 C18 130.0(6)
C10 Fe1 C21 151.3(6)
C10 Fe1 C20 118.9(6)
C10 Fe1 C11 40.6(5)
C10 Fe1 C9 40.2(5)
C9 Fe1 C8 40.5(5)
C9 Fe1 C19 130.1(6)
C9 Fe1 C21 117.3(5)
C9 Fe1 C20 108.7(6)
C9 Fe1 C11 69.0(5)
C17 Fe1 C8 116.9(6)
C17 Fe1 C19 68.0(6)
C17 Fe1 C18 40.5(5)
C17 Fe1 C21 40.7(5)
C17 Fe1 C20 68.3(6)
C17 Fe1 C11 128.2(6)
C17 Fe1 C10 167.5(6)
C17 Fe1 C9 150.3(6)
C33 Fe2 C37 42.0(5)
C33 Fe2 C36 68.1(5)
C33 Fe2 C35 68.3(5)
C33 Fe2 C34 41.0(5)
C33 Fe2 C46 126.5(6)
C33 Fe2 C42 163.7(6)
C33 Fe2 C43 155.4(7)
C33 Fe2 C44 121.6(6)
C33 Fe2 C45 109.0(6)
C37 Fe2 C36 40.1(5)
C37 Fe2 C35 68.7(6)
C37 Fe2 C46 107.1(6)
C37 Fe2 C44 157.0(7)
C36 Fe2 C35 40.4(5)
C36 Fe2 C46 120.3(7)
C36 Fe2 C44 162.1(7)
C34 Fe2 C37 70.0(6)
C34 Fe2 C36 68.2(6)
C34 Fe2 C35 40.4(5)
C34 Fe2 C46 163.9(7)
C34 Fe2 C44 108.3(6)
C46 Fe2 C35 154.5(7)
C46 Fe2 C44 68.0(7)
C42 Fe2 C37 124.5(6)
C42 Fe2 C36 107.5(6)
C42 Fe2 C35 119.4(6)
C42 Fe2 C34 153.7(6)
C42 Fe2 C46 40.9(6)
C42 Fe2 C43 40.0(6)
C42 Fe2 C44 67.4(7)
C42 Fe2 C45 68.2(6)
C43 Fe2 C37 160.9(7)
C43 Fe2 C36 124.8(6)
C43 Fe2 C35 107.0(6)
C43 Fe2 C34 119.6(6)
C43 Fe2 C46 68.4(6)
C43 Fe2 C44 40.3(6)
C43 Fe2 C45 68.0(6)
C44 Fe2 C35 125.6(7)
C45 Fe2 C37 121.4(6)
C45 Fe2 C36 155.9(7)
C45 Fe2 C35 162.8(7)
C45 Fe2 C34 126.4(7)
C45 Fe2 C46 40.8(7)
C45 Fe2 C44 40.2(7)
C26 N2 Zn1 112.9(8)
C26 N2 C30 117.4(11)
C30 N2 Zn1 129.3(9)
N1 C1 C26 112.6(12)
C2 C1 N1 123.1(12)
C2 C1 C26 124.2(13)
C1 N1 Zn1 115.0(8)
C5 N1 Zn1 128.0(9)
C5 N1 C1 115.8(12)
H25A C25 H25B 109.5
H25A C25 H25C 109.5
H25B C25 H25C 109.5
C18 C25 H25A 109.5
C18 C25 H25B 109.5
C18 C25 H25C 109.5
N2 C26 C1 117.6(12)
N2 C26 C27 120.7(12)
C27 C26 C1 121.7(13)
N1 C5 H5 117.6
N1 C5 C4 124.7(13)
C4 C5 H5 117.6
C5 C4 H4 120.7
C5 C4 C3 118.5(12)
C3 C4 H4 120.8
C4 C3 C2 116.9(13)
C4 C3 C6 123.7(11)
C2 C3 C6 119.3(12)
C1 C2 C3 120.9(13)
C1 C2 H2 119.5
C3 C2 H2 119.5
C3 C6 H6 117.1
C7 C6 C3 125.8(14)
C7 C6 H6 117.1
C6 C7 H7 116.2
C6 C7 C8 127.6(14)
C8 C7 H7 116.2
C7 C8 Fe1 122.8(10)
C12 C8 Fe1 67.0(7)
C12 C8 C7 122.2(13)
C9 C8 Fe1 69.5(8)
C9 C8 C7 130.2(12)
C9 C8 C12 107.1(12)
C8 C12 Fe1 71.4(8)
C8 C12 C13 125.3(13)
C11 C12 Fe1 71.5(8)
C11 C12 C8 109.1(13)
C11 C12 C13 125.5(12)
C13 C12 Fe1 126.2(9)
C18 C19 Fe1 68.6(8)
C18 C19 C20 108.4(14)
C18 C19 C24 125.1(12)
C20 C19 Fe1 70.1(8)
C20 C19 C24 126.5(14)
C24 C19 Fe1 129.2(10)
C25 C18 Fe1 128.4(10)
C19 C18 Fe1 70.5(8)
C19 C18 C25 128.0(13)
C17 C18 Fe1 69.0(7)
C17 C18 C25 124.8(14)
C17 C18 C19 107.1(13)
C20 C21 Fe1 70.1(8)
C20 C21 C22 125.4(13)
C22 C21 Fe1 127.2(9)
C17 C21 Fe1 68.0(8)
C17 C21 C20 106.8(13)
C17 C21 C22 127.8(14)
C19 C20 Fe1 69.2(8)
C19 C20 C21 107.3(13)
C19 C20 C23 126.1(14)
C21 C20 Fe1 69.1(9)
C21 C20 C23 126.6(13)
C23 C20 Fe1 128.0(9)
C20 C23 H23A 109.5
C20 C23 H23B 109.5
C20 C23 H23C 109.5
H23A C23 H23B 109.5
H23A C23 H23C 109.5
H23B C23 H23C 109.5
C21 C22 H22A 109.5
C21 C22 H22B 109.5
C21 C22 H22C 109.5
H22A C22 H22B 109.5
H22A C22 H22C 109.5
H22B C22 H22C 109.5
C19 C24 H24A 109.5
C19 C24 H24B 109.5
C19 C24 H24C 109.5
H24A C24 H24B 109.5
H24A C24 H24C 109.5
H24B C24 H24C 109.5
C12 C11 Fe1 67.1(8)
C12 C11 C14 127.5(14)
C14 C11 Fe1 129.1(9)
C10 C11 Fe1 69.1(8)
C10 C11 C12 105.4(11)
C10 C11 C14 127.1(13)
C11 C14 H14A 109.5
C11 C14 H14B 109.5
C11 C14 H14C 109.5
H14A C14 H14B 109.5
H14A C14 H14C 109.5
H14B C14 H14C 109.5
C11 C10 Fe1 70.2(8)
C11 C10 C15 122.7(12)
C15 C10 Fe1 129.0(10)
C9 C10 Fe1 70.1(8)
C9 C10 C11 110.5(13)
C9 C10 C15 126.7(13)
C10 C15 H15A 109.5
C10 C15 H15B 109.5
C10 C15 H15C 109.5
H15A C15 H15B 109.5
H15A C15 H15C 109.5
H15B C15 H15C 109.5
C8 C9 Fe1 70.0(7)
C8 C9 C16 128.8(12)
C10 C9 Fe1 69.6(7)
C10 C9 C8 107.7(12)
C10 C9 C16 123.3(13)
C16 C9 Fe1 130.2(10)
C9 C16 H16A 109.5
C9 C16 H16B 109.5
C9 C16 H16C 109.5
H16A C16 H16B 109.5
H16A C16 H16C 109.5
H16B C16 H16C 109.5
C12 C13 H13A 109.5
C12 C13 H13B 109.5
C12 C13 H13C 109.5
H13A C13 H13B 109.5
H13A C13 H13C 109.5
H13B C13 H13C 109.5
C26 C27 H27 119.5
C26 C27 C28 121.1(13)
C28 C27 H27 119.5
C27 C28 C31 117.3(12)
C29 C28 C27 116.8(12)
C29 C28 C31 125.7(12)
C28 C31 H31 116.8
C32 C31 C28 126.3(13)
C32 C31 H31 116.8
C31 C32 H32 117.2
C31 C32 C33 125.6(13)
C33 C32 H32 117.2
C32 C33 Fe2 126.2(9)
C37 C33 Fe2 69.8(7)
C37 C33 C32 129.7(12)
C34 C33 Fe2 70.2(7)
C34 C33 C32 121.6(12)
C34 C33 C37 108.7(12)
C33 C37 Fe2 68.2(7)
C33 C37 C38 127.3(12)
C36 C37 Fe2 70.4(8)
C36 C37 C33 105.8(12)
C36 C37 C38 126.9(13)
C38 C37 Fe2 128.2(10)
C37 C36 Fe2 69.5(9)
C37 C36 C35 110.3(13)
C37 C36 C39 124.9(14)
C35 C36 Fe2 70.5(9)
C35 C36 C39 124.6(13)
C39 C36 Fe2 130.6(11)
C36 C35 Fe2 69.1(9)
C36 C35 C40 124.7(13)
C34 C35 Fe2 68.6(9)
C34 C35 C36 107.5(13)
C34 C35 C40 127.7(13)
C40 C35 Fe2 130.2(10)
C33 C34 Fe2 68.8(8)
C33 C34 C41 126.1(12)
C35 C34 Fe2 71.0(9)
C35 C34 C33 107.7(13)
C35 C34 C41 125.9(13)
C41 C34 Fe2 129.9(10)
C34 C41 H41A 109.5
C34 C41 H41B 109.5
C34 C41 H41C 109.5
H41A C41 H41B 109.5
H41A C41 H41C 109.5
H41B C41 H41C 109.5
C35 C40 H40A 109.5
C35 C40 H40B 109.5
C35 C40 H40C 109.5
H40A C40 H40B 109.5
H40A C40 H40C 109.5
H40B C40 H40C 109.5
C37 C38 H38A 109.5
C37 C38 H38B 109.5
C37 C38 H38C 109.5
H38A C38 H38B 109.5
H38A C38 H38C 109.5
H38B C38 H38C 109.5
C42 C46 Fe2 68.3(9)
C42 C46 C47 126.0(16)
C45 C46 Fe2 68.9(10)
C45 C46 C42 105.8(15)
C45 C46 C47 128.1(16)
C47 C46 Fe2 127.8(10)
Fe2 C42 H42 125.2
C46 C42 Fe2 70.7(8)
C46 C42 H42 125.3
C43 C42 Fe2 70.3(9)
C43 C42 C46 109.3(16)
C43 C42 H42 125.3
C42 C43 Fe2 69.7(8)
C42 C43 C44 108.1(15)
C42 C43 C50 125.9(15)
C44 C43 Fe2 70.8(8)
C44 C43 C50 125.8(16)
C50 C43 Fe2 129.3(11)
C43 C44 Fe2 68.9(9)
C43 C44 C49 128.9(17)
C49 C44 Fe2 130.2(11)
C45 C44 Fe2 69.2(9)
C45 C44 C43 108.1(16)
C45 C44 C49 123.0(17)
C44 C49 H49A 109.5
C44 C49 H49B 109.5
C44 C49 H49C 109.5
H49A C49 H49B 109.5
H49A C49 H49C 109.5
H49B C49 H49C 109.5
C46 C45 Fe2 70.4(10)
C46 C45 C48 124.2(18)
C44 C45 Fe2 70.7(10)
C44 C45 C46 108.6(14)
C44 C45 C48 126.9(18)
C48 C45 Fe2 130.0(10)
C28 C29 H29 119.8
C30 C29 C28 120.3(12)
C30 C29 H29 119.8
N2 C30 H30 118.2
C29 C30 N2 123.5(13)
C29 C30 H30 118.2
C36 C39 H39A 109.5
C36 C39 H39B 109.5
C36 C39 H39C 109.5
H39A C39 H39B 109.5
H39A C39 H39C 109.5
H39B C39 H39C 109.5
C43 C50 H50A 109.5
C43 C50 H50B 109.5
C43 C50 H50C 109.5
H50A C50 H50B 109.5
H50A C50 H50C 109.5
H50B C50 H50C 109.5
C45 C48 H48A 109.5
C45 C48 H48B 109.5
C45 C48 H48C 109.5
H48A C48 H48B 109.5
H48A C48 H48C 109.5
H48B C48 H48C 109.5
C46 C47 H47A 109.5
C46 C47 H47B 109.5
C46 C47 H47C 109.5
H47A C47 H47B 109.5
H47A C47 H47C 109.5
H47B C47 H47C 109.5
Fe1 C17 H17 125.0
C18 C17 Fe1 70.5(8)
C18 C17 C21 110.4(14)
C18 C17 H17 124.8
C21 C17 Fe1 71.3(8)
C21 C17 H17 124.8

loop_
_geom_bond_atom_site_label_1
_geom_bond_atom_site_label_2
_geom_bond_distance
Zn1 Cl1 2.209(4)
Zn1 Cl2 2.205(4)
Zn1 N2 2.048(10)
Zn1 N1 2.042(11)
Fe1 C8 2.045(13)
Fe1 C12 1.987(14)
Fe1 C19 2.058(14)
Fe1 C18 2.032(13)
Fe1 C21 2.058(15)
Fe1 C20 2.071(15)
Fe1 C11 2.046(14)
Fe1 C10 2.032(14)
Fe1 C9 2.038(13)
Fe1 C17 2.014(14)
Fe2 C33 2.016(12)
Fe2 C37 2.037(13)
Fe2 C36 2.048(16)
Fe2 C35 2.066(16)
Fe2 C34 2.035(15)
Fe2 C46 2.049(16)
Fe2 C42 2.018(14)
Fe2 C43 2.025(14)
Fe2 C44 2.050(15)
Fe2 C45 2.030(17)
N2 C26 1.352(16)
N2 C30 1.382(15)
C1 N1 1.374(16)
C1 C26 1.493(17)
C1 C2 1.342(17)
N1 C5 1.340(14)
C25 H25A 0.9800
C25 H25B 0.9800
C25 H25C 0.9800
C25 C18 1.518(18)
C26 C27 1.400(17)
C5 H5 0.9500
C5 C4 1.380(17)
C4 H4 0.9500
C4 C3 1.399(18)
C3 C2 1.403(16)
C3 C6 1.462(18)
C2 H2 0.9500
C6 H6 0.9500
C6 C7 1.350(17)
C7 H7 0.9500
C7 C8 1.430(19)
C8 C12 1.430(17)
C8 C9 1.413(19)
C12 C11 1.426(19)
C12 C13 1.535(19)
C19 C18 1.43(2)
C19 C20 1.435(18)
C19 C24 1.500(19)
C18 C17 1.400(19)
C21 C20 1.44(2)
C21 C22 1.521(18)
C21 C17 1.417(18)
C20 C23 1.470(19)
C23 H23A 0.9800
C23 H23B 0.9800
C23 H23C 0.9800
C22 H22A 0.9800
C22 H22B 0.9800
C22 H22C 0.9800
C24 H24A 0.9800
C24 H24B 0.9800
C24 H24C 0.9800
C11 C14 1.501(17)
C11 C10 1.416(19)
C14 H14A 0.9800
C14 H14B 0.9800
C14 H14C 0.9800
C10 C15 1.545(19)
C10 C9 1.400(18)
C15 H15A 0.9800
C15 H15B 0.9800
C15 H15C 0.9800
C9 C16 1.502(17)
C16 H16A 0.9800
C16 H16B 0.9800
C16 H16C 0.9800
C13 H13A 0.9800
C13 H13B 0.9800
C13 H13C 0.9800
C27 H27 0.9500
C27 C28 1.400(16)
C28 C31 1.459(18)
C28 C29 1.389(17)
C31 H31 0.9500
C31 C32 1.370(16)
C32 H32 0.9500
C32 C33 1.459(18)
C33 C37 1.453(18)
C33 C34 1.419(18)
C37 C36 1.402(19)
C37 C38 1.496(17)
C36 C35 1.420(19)
C36 C39 1.52(2)
C35 C34 1.418(19)
C35 C40 1.472(18)
C34 C41 1.498(19)
C41 H41A 0.9800
C41 H41B 0.9800
C41 H41C 0.9800
C40 H40A 0.9800
C40 H40B 0.9800
C40 H40C 0.9800
C38 H38A 0.9800
C38 H38B 0.9800
C38 H38C 0.9800
C46 C42 1.42(2)
C46 C45 1.42(2)
C46 C47 1.56(2)
C42 H42 0.9500
C42 C43 1.38(2)
C43 C44 1.40(2)
C43 C50 1.52(2)
C44 C49 1.51(2)
C44 C45 1.40(2)
C49 H49A 0.9800
C49 H49B 0.9800
C49 H49C 0.9800
C45 C48 1.52(2)
C29 H29 0.9500
C29 C30 1.349(17)
C30 H30 0.9500
C39 H39A 0.9800
C39 H39B 0.9800
C39 H39C 0.9800
C50 H50A 0.9800
C50 H50B 0.9800
C50 H50C 0.9800
C48 H48A 0.9800
C48 H48B 0.9800
C48 H48C 0.9800
C47 H47A 0.9800
C47 H47B 0.9800
C47 H47C 0.9800
C17 H17 0.9500

loop_
_geom_torsion_atom_site_label_1
_geom_torsion_atom_site_label_2
_geom_torsion_atom_site_label_3
_geom_torsion_atom_site_label_4
_geom_torsion
Zn1 N2 C26 C1 -7.7(15)
Zn1 N2 C26 C27 172.7(10)
Zn1 N2 C30 C29 -174.0(10)
Zn1 N1 C5 C4 169.0(10)
Fe1 C8 C12 C11 62.0(9)
Fe1 C8 C12 C13 -121.7(13)
Fe1 C8 C9 C10 -59.7(10)
Fe1 C8 C9 C16 126.1(15)
Fe1 C12 C11 C14 -122.7(14)
Fe1 C12 C11 C10 58.8(10)
Fe1 C19 C18 C25 -124.0(15)
Fe1 C19 C18 C17 59.6(9)
Fe1 C19 C20 C21 -58.8(10)
Fe1 C19 C20 C23 122.6(14)
Fe1 C18 C17 C21 60.3(10)
Fe1 C21 C20 C19 58.8(9)
Fe1 C21 C20 C23 -122.5(14)
Fe1 C21 C17 C18 -59.8(10)
Fe1 C11 C10 C15 -124.4(13)
Fe1 C11 C10 C9 58.6(11)
Fe1 C10 C9 C8 59.9(10)
Fe1 C10 C9 C16 -125.4(14)
Fe2 C33 C37 C36 -60.7(10)
Fe2 C33 C37 C38 122.2(14)
Fe2 C33 C34 C35 60.6(10)
Fe2 C33 C34 C41 -124.7(14)
Fe2 C37 C36 C35 -58.7(11)
Fe2 C37 C36 C39 125.9(16)
Fe2 C36 C35 C34 -58.0(11)
Fe2 C36 C35 C40 125.2(14)
Fe2 C35 C34 C33 -59.2(10)
Fe2 C35 C34 C41 126.0(14)
Fe2 C46 C42 C43 59.9(10)
Fe2 C46 C45 C44 -60.6(12)
Fe2 C46 C45 C48 125.6(15)
Fe2 C42 C43 C44 60.7(11)
Fe2 C42 C43 C50 -124.5(15)
Fe2 C43 C44 C49 -125.3(17)
Fe2 C43 C44 C45 58.2(11)
Fe2 C44 C45 C46 60.4(11)
Fe2 C44 C45 C48 -126.1(16)
Cl1 Zn1 N2 C26 -95.1(9)
Cl1 Zn1 N2 C30 77.8(11)
Cl1 Zn1 N1 C1 98.5(9)
Cl1 Zn1 N1 C5 -68.8(11)
Cl2 Zn1 N2 C26 128.0(9)
Cl2 Zn1 N2 C30 -59.1(11)
Cl2 Zn1 N1 C1 -125.6(9)
Cl2 Zn1 N1 C5 67.1(11)
N2 Zn1 N1 C1 -9.4(9)
N2 Zn1 N1 C5 -176.7(11)
N2 C26 C27 C28 1(2)
C1 N1 C5 C4 1.8(19)
C1 C26 C27 C28 -178.2(12)
N1 Zn1 N2 C26 9.1(9)
N1 Zn1 N2 C30 -178.0(11)
N1 C1 C26 N2 -0.1(17)
N1 C1 C26 C27 179.6(12)
N1 C1 C2 C3 0(2)
N1 C5 C4 C3 -2(2)
C25 C18 C17 Fe1 122.9(14)
C25 C18 C17 C21 -176.8(12)
C26 N2 C30 C29 -1.4(19)
C26 C1 N1 Zn1 7.9(14)
C26 C1 N1 C5 176.8(11)
C26 C1 C2 C3 -177.4(12)
C26 C27 C28 C31 176.7(12)
C26 C27 C28 C29 0.6(19)
C5 C4 C3 C2 0.7(19)
C5 C4 C3 C6 -175.3(13)
C4 C3 C2 C1 0(2)
C4 C3 C6 C7 -2(2)
C3 C6 C7 C8 174.6(13)
C2 C1 N1 Zn1 -169.8(11)
C2 C1 N1 C5 -0.9(19)
C2 C1 C26 N2 177.6(13)
C2 C1 C26 C27 -3(2)
C2 C3 C6 C7 -177.5(13)
C6 C3 C2 C1 176.2(13)
C6 C7 C8 Fe1 -103.8(15)
C6 C7 C8 C12 174.4(13)
C6 C7 C8 C9 -14(2)
C7 C8 C12 Fe1 115.4(12)
C7 C8 C12 C11 177.3(12)
C7 C8 C12 C13 -6(2)
C7 C8 C9 Fe1 -116.2(14)
C7 C8 C9 C10 -175.9(13)
C7 C8 C9 C16 10(2)
C8 Fe1 C12 C11 -118.4(11)
C8 Fe1 C12 C13 120.6(16)
C8 Fe1 C19 C18 -154(3)
C8 Fe1 C19 C20 -34(3)
C8 Fe1 C19 C24 88(3)
C8 Fe1 C18 C25 -67.2(19)
C8 Fe1 C18 C19 169.3(10)
C8 Fe1 C18 C17 51.3(15)
C8 Fe1 C21 C20 130.0(8)
C8 Fe1 C21 C22 10.1(14)
C8 Fe1 C21 C17 -111.4(9)
C8 Fe1 C20 C19 171.3(9)
C8 Fe1 C20 C21 -69.7(10)
C8 Fe1 C20 C23 51.1(16)
C8 Fe1 C11 C12 38.5(7)
C8 Fe1 C11 C14 159.0(16)
C8 Fe1 C11 C10 -79.5(8)
C8 Fe1 C10 C11 83.8(9)
C8 Fe1 C10 C15 -159.7(14)
C8 Fe1 C10 C9 -38.0(8)
C8 Fe1 C9 C10 118.7(12)
C8 Fe1 C9 C16 -124.5(16)
C8 Fe1 C17 C18 -153.8(9)
C8 Fe1 C17 C21 85.4(10)
C8 C12 C11 Fe1 -61.9(9)
C8 C12 C11 C14 175.4(12)
C8 C12 C11 C10 -3.1(15)
C12 Fe1 C8 C7 -114.6(15)
C12 Fe1 C8 C9 120.0(12)
C12 Fe1 C19 C18 46.9(16)
C12 Fe1 C19 C20 167.1(11)
C12 Fe1 C19 C24 -71.6(19)
C12 Fe1 C18 C25 -32.7(16)
C12 Fe1 C18 C19 -156.2(8)
C12 Fe1 C18 C17 85.8(10)
C12 Fe1 C21 C20 171.3(7)
C12 Fe1 C21 C22 51.4(15)
C12 Fe1 C21 C17 -70.1(10)
C12 Fe1 C20 C19 -151(2)
C12 Fe1 C20 C21 -32(3)
C12 Fe1 C20 C23 89(3)
C12 Fe1 C11 C14 120.5(17)
C12 Fe1 C11 C10 -118.0(11)
C12 Fe1 C10 C11 38.8(8)
C12 Fe1 C10 C15 155.4(13)
C12 Fe1 C10 C9 -82.9(9)
C12 Fe1 C9 C8 -37.9(8)
C12 Fe1 C9 C10 80.8(9)
C12 Fe1 C9 C16 -162.3(14)
C12 Fe1 C17 C18 -110.3(9)
C12 Fe1 C17 C21 129.0(9)
C12 C8 C9 Fe1 56.6(9)
C12 C8 C9 C10 -3.1(16)
C12 C8 C9 C16 -177.4(13)
C12 C11 C10 Fe1 -57.5(9)
C12 C11 C10 C15 178.2(12)
C12 C11 C10 C9 1.2(16)
C19 Fe1 C8 C7 81(3)
C19 Fe1 C8 C12 -165(3)
C19 Fe1 C8 C9 -45(3)
C19 Fe1 C12 C8 173.4(11)
C19 Fe1 C12 C11 55.0(15)
C19 Fe1 C12 C13 -65.9(19)
C19 Fe1 C18 C25 123.5(17)
C19 Fe1 C18 C17 -118.0(13)
C19 Fe1 C21 C20 -37.8(8)
C19 Fe1 C21 C22 -157.7(14)
C19 Fe1 C21 C17 80.8(9)
C19 Fe1 C20 C21 119.0(12)
C19 Fe1 C20 C23 -120.2(17)
C19 Fe1 C11 C12 -152.6(8)
C19 Fe1 C11 C14 -32.1(16)
C19 Fe1 C11 C10 89.3(9)
C19 Fe1 C10 C11 -109.2(9)
C19 Fe1 C10 C15 7.3(14)
C19 Fe1 C10 C9 129.0(9)
C19 Fe1 C9 C8 168.7(8)
C19 Fe1 C9 C10 -72.6(11)
C19 Fe1 C9 C16 44.3(16)
C19 Fe1 C17 C18 38.6(8)
C19 Fe1 C17 C21 -82.2(9)
C19 C18 C17 Fe1 -60.6(10)
C19 C18 C17 C21 -0.3(16)
C18 Fe1 C8 C7 -64.3(17)
C18 Fe1 C8 C12 50.3(15)
C18 Fe1 C8 C9 170.3(11)
C18 Fe1 C12 C8 -154.5(8)
C18 Fe1 C12 C11 87.1(9)
C18 Fe1 C12 C13 -33.9(14)
C18 Fe1 C19 C20 120.1(13)
C18 Fe1 C19 C24 -118.5(16)
C18 Fe1 C21 C20 -81.8(8)
C18 Fe1 C21 C22 158.3(15)
C18 Fe1 C21 C17 36.7(8)
C18 Fe1 C20 C19 -37.3(9)
C18 Fe1 C20 C21 81.7(8)
C18 Fe1 C20 C23 -157.6(15)
C18 Fe1 C11 C12 -109.6(8)
C18 Fe1 C11 C14 10.9(16)
C18 Fe1 C11 C10 132.3(8)
C18 Fe1 C10 C11 -67.3(11)
C18 Fe1 C10 C15 49.3(15)
C18 Fe1 C10 C9 171.0(9)
C18 Fe1 C9 C8 -155(3)
C18 Fe1 C9 C10 -37(3)
C18 Fe1 C9 C16 80(3)
C18 Fe1 C17 C21 -120.8(13)
C18 C19 C20 Fe1 58.0(10)
C18 C19 C20 C21 -0.8(16)
C18 C19 C20 C23 -179.4(13)
C21 Fe1 C8 C7 13.3(13)
C21 Fe1 C8 C12 127.9(9)
C21 Fe1 C8 C9 -112.1(9)
C21 Fe1 C12 C8 -72.2(10)
C21 Fe1 C12 C11 169.4(7)
C21 Fe1 C12 C13 48.4(14)
C21 Fe1 C19 C18 -82.2(9)
C21 Fe1 C19 C20 37.9(8)
C21 Fe1 C19 C24 159.3(14)
C21 Fe1 C18 C25 -155.4(15)
C21 Fe1 C18 C19 81.1(9)
C21 Fe1 C18 C17 -36.9(9)
C21 Fe1 C20 C19 -119.0(12)
C21 Fe1 C20 C23 120.7(16)
C21 Fe1 C11 C12 -39(3)
C21 Fe1 C11 C14 82(3)
C21 Fe1 C11 C10 -157(2)
C21 Fe1 C10 C11 169.1(11)
C21 Fe1 C10 C15 -74.4(17)
C21 Fe1 C10 C9 47.3(16)
C21 Fe1 C9 C8 84.7(9)
C21 Fe1 C9 C10 -156.6(9)
C21 Fe1 C9 C16 -39.7(15)
C21 Fe1 C17 C18 120.8(13)
C20 Fe1 C8 C7 53.2(14)
C20 Fe1 C8 C12 167.8(9)
C20 Fe1 C8 C9 -72.2(11)
C20 Fe1 C12 C8 -47(3)
C20 Fe1 C12 C11 -165(2)
C20 Fe1 C12 C13 74(3)
C20 Fe1 C19 C18 -120.1(13)
C20 Fe1 C19 C24 121.4(17)
C20 Fe1 C18 C25 160.7(15)
C20 Fe1 C18 C19 37.2(9)
C20 Fe1 C18 C17 -80.8(9)
C20 Fe1 C21 C22 -119.9(16)
C20 Fe1 C21 C17 118.6(12)
C20 Fe1 C11 C12 173.0(10)
C20 Fe1 C11 C14 -66.5(19)
C20 Fe1 C11 C10 54.9(13)
C20 Fe1 C10 C11 -153.2(8)
C20 Fe1 C10 C15 -36.6(14)
C20 Fe1 C10 C9 85.1(10)
C20 Fe1 C9 C8 128.3(8)
C20 Fe1 C9 C10 -113.0(9)
C20 Fe1 C9 C16 3.9(14)
C20 Fe1 C17 C18 82.6(9)
C20 Fe1 C17 C21 -38.2(8)
C20 C19 C18 Fe1 -59.0(10)
C20 C19 C18 C25 177.0(13)
C20 C19 C18 C17 0.6(16)
C20 C21 C17 Fe1 59.6(10)
C20 C21 C17 C18 -0.2(16)
C22 C21 C20 Fe1 122.0(13)
C22 C21 C20 C19 -179.1(12)
C22 C21 C20 C23 -1(2)
C22 C21 C17 Fe1 -120.7(14)
C22 C21 C17 C18 179.5(13)
C24 C19 C18 Fe1 123.7(14)
C24 C19 C18 C25 0(2)
C24 C19 C18 C17 -176.7(12)
C24 C19 C20 Fe1 -124.7(14)
C24 C19 C20 C21 176.5(12)
C24 C19 C20 C23 -2(2)
C11 Fe1 C8 C7 -153.0(13)
C11 Fe1 C8 C12 -38.4(8)
C11 Fe1 C8 C9 81.6(9)
C11 Fe1 C12 C8 118.4(11)
C11 Fe1 C12 C13 -121.0(15)
C11 Fe1 C19 C18 84.6(10)
C11 Fe1 C19 C20 -155.3(9)
C11 Fe1 C19 C24 -33.9(15)
C11 Fe1 C18 C25 11.0(15)
C11 Fe1 C18 C19 -112.5(9)
C11 Fe1 C18 C17 129.5(9)
C11 Fe1 C21 C20 -157(2)
C11 Fe1 C21 C22 83(3)
C11 Fe1 C21 C17 -39(3)
C11 Fe1 C20 C19 50.2(14)
C11 Fe1 C20 C21 169.2(10)
C11 Fe1 C20 C23 -70.0(17)
C11 Fe1 C10 C15 116.5(15)
C11 Fe1 C10 C9 -121.8(12)
C11 Fe1 C9 C8 -82.3(9)
C11 Fe1 C9 C10 36.4(9)
C11 Fe1 C9 C16 153.2(15)
C11 Fe1 C17 C18 -69.9(11)
C11 Fe1 C17 C21 169.4(9)
C11 C10 C9 Fe1 -58.7(10)
C11 C10 C9 C8 1.2(16)
C11 C10 C9 C16 175.9(13)
C14 C11 C10 Fe1 124.0(14)
C14 C11 C10 C15 0(2)
C14 C11 C10 C9 -177.4(13)
C10 Fe1 C8 C7 163.2(13)
C10 Fe1 C8 C12 -82.2(9)
C10 Fe1 C8 C9 37.8(8)
C10 Fe1 C12 C8 80.3(9)
C10 Fe1 C12 C11 -38.2(7)
C10 Fe1 C12 C13 -159.1(13)
C10 Fe1 C19 C18 128.5(9)
C10 Fe1 C19 C20 -111.4(9)
C10 Fe1 C19 C24 10.0(14)
C10 Fe1 C18 C25 49.9(17)
C10 Fe1 C18 C19 -73.6(11)
C10 Fe1 C18 C17 168.4(9)
C10 Fe1 C21 C20 55.1(14)
C10 Fe1 C21 C22 -64.8(19)
C10 Fe1 C21 C17 173.6(11)
C10 Fe1 C20 C19 87.7(9)
C10 Fe1 C20 C21 -153.3(8)
C10 Fe1 C20 C23 -32.5(15)
C10 Fe1 C11 C12 118.0(11)
C10 Fe1 C11 C14 -121.5(18)
C10 Fe1 C9 C8 -118.7(12)
C10 Fe1 C9 C16 116.9(17)
C10 Fe1 C17 C18 -45(3)
C10 Fe1 C17 C21 -166(3)
C15 C10 C9 Fe1 124.5(15)
C15 C10 C9 C8 -175.6(13)
C15 C10 C9 C16 -1(2)
C9 Fe1 C8 C7 125.4(15)
C9 Fe1 C8 C12 -120.0(12)
C9 Fe1 C12 C8 37.0(8)
C9 Fe1 C12 C11 -81.5(8)
C9 Fe1 C12 C13 157.6(13)
C9 Fe1 C19 C18 169.5(9)
C9 Fe1 C19 C20 -70.3(11)
C9 Fe1 C19 C24 51.0(15)
C9 Fe1 C18 C25 80(3)
C9 Fe1 C18 C19 -43(3)
C9 Fe1 C18 C17 -161(3)
C9 Fe1 C21 C20 87.4(9)
C9 Fe1 C21 C22 -32.5(15)
C9 Fe1 C21 C17 -154.1(9)
C9 Fe1 C20 C19 130.5(9)
C9 Fe1 C20 C21 -110.4(8)
C9 Fe1 C20 C23 10.3(15)
C9 Fe1 C11 C12 82.0(8)
C9 Fe1 C11 C14 -157.5(16)
C9 Fe1 C11 C10 -36.0(8)
C9 Fe1 C10 C11 121.8(12)
C9 Fe1 C10 C15 -121.7(16)
C9 Fe1 C17 C18 172.5(11)
C9 Fe1 C17 C21 51.8(16)
C9 C8 C12 Fe1 -58.1(10)
C9 C8 C12 C11 3.9(15)
C9 C8 C12 C13 -179.8(12)
C13 C12 C11 Fe1 121.8(13)
C13 C12 C11 C14 -1(2)
C13 C12 C11 C10 -179.4(12)
C27 C28 C31 C32 177.5(12)
C27 C28 C29 C30 -3(2)
C28 C31 C32 C33 178.9(13)
C28 C29 C30 N2 3(2)
C31 C28 C29 C30 -178.7(13)
C31 C32 C33 Fe2 -114.1(13)
C31 C32 C33 C37 -21(2)
C31 C32 C33 C34 158.3(13)
C32 C33 C37 Fe2 -120.8(14)
C32 C33 C37 C36 178.5(13)
C32 C33 C37 C38 1(2)
C32 C33 C34 Fe2 121.0(12)
C32 C33 C34 C35 -178.4(12)
C32 C33 C34 C41 -4(2)
C33 Fe2 C37 C36 116.9(12)
C33 Fe2 C37 C38 -121.1(16)
C33 Fe2 C36 C37 -40.0(8)
C33 Fe2 C36 C35 81.7(8)
C33 Fe2 C36 C39 -159.0(15)
C33 Fe2 C35 C36 -81.4(8)
C33 Fe2 C35 C34 38.3(8)
C33 Fe2 C35 C40 160.3(15)
C33 Fe2 C34 C35 -118.6(12)
C33 Fe2 C34 C41 120.0(16)
C33 Fe2 C46 C42 165.8(9)
C33 Fe2 C46 C45 -76.3(11)
C33 Fe2 C46 C47 46.3(18)
C33 Fe2 C42 C46 -45(3)
C33 Fe2 C42 C43 -164.5(19)
C33 Fe2 C43 C42 169.6(13)
C33 Fe2 C43 C44 50.9(19)
C33 Fe2 C43 C50 -70(2)
C33 Fe2 C44 C43 -157.7(10)
C33 Fe2 C44 C49 -34(2)
C33 Fe2 C44 C45 82.2(11)
C33 Fe2 C45 C46 124.3(9)
C33 Fe2 C45 C44 -116.8(9)
C33 Fe2 C45 C48 6(2)
C33 C37 C36 Fe2 59.3(9)
C33 C37 C36 C35 0.6(17)
C33 C37 C36 C39 -174.8(14)
C37 Fe2 C33 C32 125.0(15)
C37 Fe2 C33 C34 -119.7(12)
C37 Fe2 C36 C35 121.7(12)
C37 Fe2 C36 C39 -119.0(18)
C37 Fe2 C35 C36 -36.0(8)
C37 Fe2 C35 C34 83.7(8)
C37 Fe2 C35 C40 -154.4(15)
C37 Fe2 C34 C33 38.2(8)
C37 Fe2 C34 C35 -80.4(9)
C37 Fe2 C34 C41 158.2(14)
C37 Fe2 C46 C42 123.5(10)
C37 Fe2 C46 C45 -118.6(10)
C37 Fe2 C46 C47 4.0(17)
C37 Fe2 C42 C46 -75.5(12)
C37 Fe2 C42 C43 164.6(9)
C37 Fe2 C43 C42 -42(2)
C37 Fe2 C43 C44 -160.5(17)
C37 Fe2 C43 C50 78(3)
C37 Fe2 C44 C43 163.8(14)
C37 Fe2 C44 C49 -72(3)
C37 Fe2 C44 C45 44(2)
C37 Fe2 C45 C46 79.5(10)
C37 Fe2 C45 C44 -161.5(9)
C37 Fe2 C45 C48 -39(2)
C37 C33 C34 Fe2 -59.3(9)
C37 C33 C34 C35 1.3(16)
C37 C33 C34 C41 176.0(13)
C37 C36 C35 Fe2 58.2(11)
C37 C36 C35 C34 0.2(18)
C37 C36 C35 C40 -176.6(14)
C36 Fe2 C33 C32 163.2(14)
C36 Fe2 C33 C37 38.3(8)
C36 Fe2 C33 C34 -81.5(9)
C36 Fe2 C37 C33 -116.9(12)
C36 Fe2 C37 C38 122.0(17)
C36 Fe2 C35 C34 119.7(11)
C36 Fe2 C35 C40 -118.4(17)
C36 Fe2 C34 C33 81.3(9)
C36 Fe2 C34 C35 -37.3(8)
C36 Fe2 C34 C41 -158.7(14)
C36 Fe2 C46 C42 81.8(11)
C36 Fe2 C46 C45 -160.3(9)
C36 Fe2 C46 C47 -37.7(17)
C36 Fe2 C42 C46 -116.4(10)
C36 Fe2 C42 C43 123.8(10)
C36 Fe2 C43 C42 -75.0(12)
C36 Fe2 C43 C44 166.3(11)
C36 Fe2 C43 C50 45.4(19)
C36 Fe2 C44 C43 -39(3)
C36 Fe2 C44 C49 85(3)
C36 Fe2 C44 C45 -159.2(19)
C36 Fe2 C45 C46 45.5(18)
C36 Fe2 C45 C44 164.4(13)
C36 Fe2 C45 C48 -73(3)
C36 C35 C34 Fe2 58.3(10)
C36 C35 C34 C33 -0.9(17)
C36 C35 C34 C41 -175.6(13)
C35 Fe2 C33 C32 -153.1(13)
C35 Fe2 C33 C37 81.9(9)
C35 Fe2 C33 C34 -37.8(8)
C35 Fe2 C37 C33 -80.7(8)
C35 Fe2 C37 C36 36.3(9)
C35 Fe2 C37 C38 158.3(14)
C35 Fe2 C36 C37 -121.7(12)
C35 Fe2 C36 C39 119.3(16)
C35 Fe2 C34 C33 118.6(12)
C35 Fe2 C34 C41 -121.4(15)
C35 Fe2 C46 C42 47.2(17)
C35 Fe2 C46 C45 165.2(12)
C35 Fe2 C46 C47 -72(2)
C35 Fe2 C42 C46 -158.7(9)
C35 Fe2 C42 C43 81.4(11)
C35 Fe2 C43 C42 -115.7(10)
C35 Fe2 C43 C44 125.6(11)
C35 Fe2 C43 C50 4.6(17)
C35 Fe2 C44 C43 -73.1(12)
C35 Fe2 C44 C49 50.6(19)
C35 Fe2 C44 C45 166.8(9)
C35 Fe2 C45 C46 -158.0(17)
C35 Fe2 C45 C44 -39(2)
C35 Fe2 C45 C48 83(3)
C34 Fe2 C33 C32 -115.3(15)
C34 Fe2 C33 C37 119.7(12)
C34 Fe2 C37 C33 -37.3(8)
C34 Fe2 C37 C36 79.6(10)
C34 Fe2 C37 C38 -158.4(14)
C34 Fe2 C36 C37 -84.4(9)
C34 Fe2 C36 C35 37.4(7)
C34 Fe2 C36 C39 156.7(15)
C34 Fe2 C35 C36 -119.7(11)
C34 Fe2 C35 C40 121.9(17)
C34 Fe2 C46 C42 -159.9(19)
C34 Fe2 C46 C45 -42(3)
C34 Fe2 C46 C47 81(3)
C34 Fe2 C42 C46 167.6(13)
C34 Fe2 C42 C43 47.7(19)
C34 Fe2 C43 C42 -157.8(9)
C34 Fe2 C43 C44 83.5(12)
C34 Fe2 C43 C50 -37.5(18)
C34 Fe2 C44 C43 -114.6(11)
C34 Fe2 C44 C49 9.2(19)
C34 Fe2 C44 C45 125.3(10)
C34 Fe2 C45 C46 166.7(8)
C34 Fe2 C45 C44 -74.3(10)
C34 Fe2 C45 C48 48(2)
C34 C33 C37 Fe2 59.6(9)
C34 C33 C37 C36 -1.1(15)
C34 C33 C37 C38 -178.2(12)
C40 C35 C34 Fe2 -125.0(16)
C40 C35 C34 C33 175.7(14)
C40 C35 C34 C41 1(2)
C38 C37 C36 Fe2 -123.6(14)
C38 C37 C36 C35 177.7(13)
C38 C37 C36 C39 2(2)
C46 Fe2 C33 C32 50.9(15)
C46 Fe2 C33 C37 -74.0(11)
C46 Fe2 C33 C34 166.2(9)
C46 Fe2 C37 C33 126.0(9)
C46 Fe2 C37 C36 -117.0(10)
C46 Fe2 C37 C38 5.0(14)
C46 Fe2 C36 C37 80.5(10)
C46 Fe2 C36 C35 -157.8(8)
C46 Fe2 C36 C39 -38.5(16)
C46 Fe2 C35 C36 49.1(16)
C46 Fe2 C35 C34 168.8(12)
C46 Fe2 C35 C40 -69(2)
C46 Fe2 C34 C33 -44(3)
C46 Fe2 C34 C35 -162(2)
C46 Fe2 C34 C41 76(3)
C46 Fe2 C42 C43 -119.9(15)
C46 Fe2 C43 C42 37.7(10)
C46 Fe2 C43 C44 -81.0(12)
C46 Fe2 C43 C50 158.0(18)
C46 Fe2 C44 C43 82.1(11)
C46 Fe2 C44 C49 -154.2(19)
C46 Fe2 C44 C45 -38.1(9)
C46 Fe2 C45 C44 118.9(13)
C46 Fe2 C45 C48 -119(2)
C46 C42 C43 Fe2 -60.2(10)
C46 C42 C43 C44 0.5(17)
C46 C42 C43 C50 175.3(13)
C42 Fe2 C33 C32 86(2)
C42 Fe2 C33 C37 -39(2)
C42 Fe2 C33 C34 -159(2)
C42 Fe2 C37 C33 167.6(8)
C42 Fe2 C37 C36 -75.5(11)
C42 Fe2 C37 C38 46.5(15)
C42 Fe2 C36 C37 123.3(9)
C42 Fe2 C36 C35 -115.0(8)
C42 Fe2 C36 C39 4.3(15)
C42 Fe2 C35 C36 82.6(9)
C42 Fe2 C35 C34 -157.7(8)
C42 Fe2 C35 C40 -35.8(16)
C42 Fe2 C34 C33 166.8(13)
C42 Fe2 C34 C35 48.2(17)
C42 Fe2 C34 C41 -73(2)
C42 Fe2 C46 C45 117.9(14)
C42 Fe2 C46 C47 -120(2)
C42 Fe2 C43 C44 -118.7(15)
C42 Fe2 C43 C50 120(2)
C42 Fe2 C44 C43 37.7(10)
C42 Fe2 C44 C49 161.4(19)
C42 Fe2 C44 C45 -82.4(10)
C42 Fe2 C45 C46 -38.6(9)
C42 Fe2 C45 C44 80.4(10)
C42 Fe2 C45 C48 -157(2)
C42 C46 C45 Fe2 58.6(10)
C42 C46 C45 C44 -2.0(18)
C42 C46 C45 C48 -175.7(13)
C42 C43 C44 Fe2 -60.0(11)
C42 C43 C44 C49 174.7(14)
C42 C43 C44 C45 -1.7(18)
C43 Fe2 C33 C32 -69.8(19)
C43 Fe2 C33 C37 165.2(14)
C43 Fe2 C33 C34 45.5(17)
C43 Fe2 C37 C33 -161.0(18)
C43 Fe2 C37 C36 -44(2)
C43 Fe2 C37 C38 78(2)
C43 Fe2 C36 C37 163.9(9)
C43 Fe2 C36 C35 -74.4(10)
C43 Fe2 C36 C39 44.9(17)
C43 Fe2 C35 C36 124.3(9)
C43 Fe2 C35 C34 -116.0(9)
C43 Fe2 C35 C40 5.9(15)
C43 Fe2 C34 C33 -160.0(9)
C43 Fe2 C34 C35 81.4(10)
C43 Fe2 C34 C41 -40.0(15)
C43 Fe2 C46 C42 -36.9(10)
C43 Fe2 C46 C45 81.0(10)
C43 Fe2 C46 C47 -156.4(17)
C43 Fe2 C42 C46 119.9(15)
C43 Fe2 C44 C49 124(2)
C43 Fe2 C44 C45 -120.1(15)
C43 Fe2 C45 C46 -81.9(10)
C43 Fe2 C45 C44 37.1(9)
C43 Fe2 C45 C48 159(2)
C43 C44 C45 Fe2 -58.1(11)
C43 C44 C45 C46 2.4(19)
C43 C44 C45 C48 175.9(14)
C44 Fe2 C33 C32 -33.7(14)
C44 Fe2 C33 C37 -158.7(9)
C44 Fe2 C33 C34 81.6(11)
C44 Fe2 C37 C33 52.4(19)
C44 Fe2 C37 C36 169.3(16)
C44 Fe2 C37 C38 -69(2)
C44 Fe2 C36 C37 -166.4(19)
C44 Fe2 C36 C35 -45(2)
C44 Fe2 C36 C39 75(3)
C44 Fe2 C35 C36 164.6(8)
C44 Fe2 C35 C34 -75.7(10)
C44 Fe2 C35 C40 46.2(16)
C44 Fe2 C34 C33 -117.5(9)
C44 Fe2 C34 C35 124.0(9)
C44 Fe2 C34 C41 2.6(14)
C44 Fe2 C46 C42 -80.4(11)
C44 Fe2 C46 C45 37.5(9)
C44 Fe2 C46 C47 160.1(17)
C44 Fe2 C42 C46 82.0(11)
C44 Fe2 C42 C43 -37.9(10)
C44 Fe2 C43 C42 118.7(15)
C44 Fe2 C43 C50 -121(2)
C44 Fe2 C45 C46 -118.9(13)
C44 Fe2 C45 C48 122(2)
C49 C44 C45 Fe2 125.2(15)
C49 C44 C45 C46 -174.4(14)
C49 C44 C45 C48 -1(2)
C45 Fe2 C33 C32 8.8(14)
C45 Fe2 C33 C37 -116.2(10)
C45 Fe2 C33 C34 124.1(10)
C45 Fe2 C37 C33 83.8(10)
C45 Fe2 C37 C36 -159.2(10)
C45 Fe2 C37 C38 -37.2(15)
C45 Fe2 C36 C37 47.8(18)
C45 Fe2 C36 C35 169.5(13)
C45 Fe2 C36 C39 -71(2)
C45 Fe2 C35 C36 -165.4(17)
C45 Fe2 C35 C34 -46(2)
C45 Fe2 C35 C40 76(2)
C45 Fe2 C34 C33 -76.6(10)
C45 Fe2 C34 C35 164.8(9)
C45 Fe2 C34 C41 43.4(15)
C45 Fe2 C46 C42 -117.9(14)
C45 Fe2 C46 C47 122.6(19)
C45 Fe2 C42 C46 38.4(10)
C45 Fe2 C42 C43 -81.4(11)
C45 Fe2 C43 C42 81.7(11)
C45 Fe2 C43 C44 -37.0(11)
C45 Fe2 C43 C50 -157.9(18)
C45 Fe2 C44 C43 120.1(15)
C45 Fe2 C44 C49 -116(2)
C45 C46 C42 Fe2 -58.9(11)
C45 C46 C42 C43 1.0(17)
C29 C28 C31 C32 -7(2)
C30 N2 C26 C1 178.5(11)
C30 N2 C26 C27 -1.1(19)
C39 C36 C35 Fe2 -126.4(15)
C39 C36 C35 C34 175.6(14)
C39 C36 C35 C40 -1(2)
C50 C43 C44 Fe2 125.2(15)
C50 C43 C44 C49 0(3)
C50 C43 C44 C45 -176.6(13)
C47 C46 C42 Fe2 121.8(14)
C47 C46 C42 C43 -178.3(13)
C47 C46 C45 Fe2 -122.1(15)
C47 C46 C45 C44 177.3(13)
C47 C46 C45 C48 4(3)
C17 Fe1 C8 C7 -29.7(13)
C17 Fe1 C8 C12 85.0(9)
C17 Fe1 C8 C9 -155.0(8)
C17 Fe1 C12 C8 -112.0(9)
C17 Fe1 C12 C11 129.6(8)
C17 Fe1 C12 C13 8.6(13)
C17 Fe1 C19 C18 -38.2(8)
C17 Fe1 C19 C20 81.9(9)
C17 Fe1 C19 C24 -156.7(14)
C17 Fe1 C18 C25 -118.5(17)
C17 Fe1 C18 C19 118.0(13)
C17 Fe1 C21 C20 -118.6(11)
C17 Fe1 C21 C22 121.5(17)
C17 Fe1 C20 C19 -81.0(9)
C17 Fe1 C20 C21 38.1(7)
C17 Fe1 C20 C23 158.8(14)
C17 Fe1 C11 C12 -70.0(9)
C17 Fe1 C11 C14 50.5(17)
C17 Fe1 C11 C10 172.0(8)
C17 Fe1 C10 C11 -30(3)
C17 Fe1 C10 C15 86(3)
C17 Fe1 C10 C9 -152(3)
C17 Fe1 C9 C8 49.5(15)
C17 Fe1 C9 C10 168.2(11)
C17 Fe1 C9 C16 -75.0(19)
C17 C21 C20 Fe1 -58.3(9)
C17 C21 C20 C19 0.6(15)
C17 C21 C20 C23 179.2(13)
